data_2008905
loop_
_publ_author_name
'Guan, Jingwen'
'Siebel, Eric'
'Fischer, R. Dieter'

_publ_section_title
;
 \m-Oxo-bis[<i>mer</i>-trichlorobis(tetrahydrofuran-<i>O</i>)zirconium(IV)]
;
_journal_issue 9
_journal_name_full 'Acta Crystallographica Section C'
_journal_page_first 1449
_journal_page_last 1451
_journal_paper_doi 10.1107/S0108270199007532
_journal_volume 55
_journal_year 1999
_chemical_formula_analytical 'C16 H30 O5 Cl6 Zr2'
_chemical_formula_iupac '[ZrCl3  (C4 H8 O)2]2 O'
_chemical_formula_moiety '(C4 H8 O)2 Cl3 Zr O Zr Cl3 (C4 H8 O)2 '
_chemical_formula_structural '[ZrCl~3~(THF)~2~]~2~(\m-O)'
_chemical_formula_sum 'C16 H32 Cl6 O5 Zr2'
_chemical_formula_weight 699.56
_chemical_name_systematic
;
 hexachlorotetra(tetrahydrofuran)(\m-oxo)dizirconium
;
_space_group_IT_number 15
_symmetry_cell_setting monoclinic
_symmetry_space_group_name_Hall '-C 2yc'
_symmetry_space_group_name_H-M 'C 1 2/c 1'
_cell_angle_alpha 90.00
_cell_angle_beta 113.69(7)
_cell_angle_gamma 90.00
_cell_formula_units_Z 4
_cell_length_a 15.689(6)
_cell_length_b 11.025(6)
_cell_length_c 17.641(9)
_cell_measurement_reflns_used 25
_cell_measurement_temperature 293(2)
_cell_measurement_theta_max 12.51
_cell_measurement_theta_min 10.14
_cell_volume 2794(3)
_computing_structure_refinement 'SHELXL93 (Sheldrick, 1993a)'
_computing_structure_solution 'SHELXS86 (Sheldrick, 1990)'
_diffrn_ambient_temperature 293(2)
_diffrn_measurement_device 'Syntex P2~1~'
_diffrn_measurement_method \w--2\q
_diffrn_radiation_monochromator graphite
_diffrn_radiation_source 'fine-focus sealed tube'
_diffrn_radiation_type MoK\a
_diffrn_radiation_wavelength 0.71073
_diffrn_reflns_av_R_equivalents 0.0526
_diffrn_reflns_av_sigmaI/netI 0.0399
_diffrn_reflns_limit_h_max 14
_diffrn_reflns_limit_h_min -20
_diffrn_reflns_limit_k_max 12
_diffrn_reflns_limit_k_min -14
_diffrn_reflns_limit_l_max 22
_diffrn_reflns_limit_l_min -22
_diffrn_reflns_number 8427
_diffrn_reflns_theta_max 27.56
_diffrn_reflns_theta_min 2.33
_diffrn_standards_decay_% 0
_diffrn_standards_interval_count 100
_diffrn_standards_number 3
_exptl_absorpt_coefficient_mu 1.342
_exptl_absorpt_correction_type none
_exptl_crystal_colour colourless
_exptl_crystal_density_diffrn 1.663
_exptl_crystal_density_method ' not measured'
_exptl_crystal_description needle
_exptl_crystal_F_000 1400
_exptl_crystal_size_max 0.35
_exptl_crystal_size_mid 0.20
_exptl_crystal_size_min 0.17
_refine_diff_density_max 0.578
_refine_diff_density_min -1.085
_refine_ls_extinction_method none
_refine_ls_goodness_of_fit_all 1.241
_refine_ls_goodness_of_fit_obs 1.273
_refine_ls_hydrogen_treatment constr
_refine_ls_matrix_type full
_refine_ls_number_parameters 133
_refine_ls_number_reflns 3242
_refine_ls_number_restraints 0
_refine_ls_restrained_S_all 1.241
_refine_ls_restrained_S_obs 1.273
_refine_ls_R_factor_all 0.0504
_refine_ls_R_factor_obs 0.0436
_refine_ls_shift/esd_max -0.001
_refine_ls_shift/esd_mean 0.000
_refine_ls_structure_factor_coef Fsqd
_refine_ls_weighting_details 'w = 1/[\s^2^(Fo^2^)+(0.0601P)^2^+1.0143P] where P=(Fo^2^+2Fc^2^)/3'
_refine_ls_weighting_scheme calc
_refine_ls_wR_factor_all 0.1159
_refine_ls_wR_factor_obs 0.1104
_reflns_number_observed 2808
_reflns_number_total 3242
_reflns_observed_criterion >4sigma(I)
_cod_data_source_file gd1009.cif
_cod_data_source_block jw79a
_cod_original_cell_volume 2794.(2)
_cod_original_sg_symbol_H-M C2/c
_cod_database_code 2008905

loop_
_symmetry_equiv_pos_as_xyz
'x, y, z'
'x, -y, z+1/2'
'x+1/2, y+1/2, z'
'x+1/2, -y+1/2, z+1/2'
'-x, -y, -z'
'-x, y, -z-1/2'
'-x+1/2, -y+1/2, -z'
'-x+1/2, y+1/2, -z-1/2'

loop_
_atom_site_aniso_label
_atom_site_aniso_U_11
_atom_site_aniso_U_22
_atom_site_aniso_U_33
_atom_site_aniso_U_12
_atom_site_aniso_U_13
_atom_site_aniso_U_23
Zr 0.0550(2) 0.0382(2) 0.0368(2) -0.00284(10) 0.01989(13) -0.00288(9)
Cl1 0.0882(6) 0.0475(4) 0.0582(5) -0.0078(4) 0.0288(4) -0.0144(3)
Cl2 0.1012(7) 0.0489(4) 0.0619(5) -0.0069(4) 0.0367(5) -0.0166(4)
Cl3 0.0967(7) 0.0614(5) 0.0511(4) -0.0092(4) 0.0353(5) 0.0058(4)
O 0.056(2) 0.063(2) 0.054(2) 0.000 0.020(2) 0.000
O1 0.0765(15) 0.0491(12) 0.0469(11) 0.0118(11) 0.0332(11) 0.0046(9)
O2 0.0616(14) 0.0660(15) 0.0541(12) 0.0011(12) 0.0250(11) -0.0107(11)
C1 0.086(2) 0.069(2) 0.0437(15) 0.020(2) 0.035(2) 0.0034(15)
C2 0.125(4) 0.087(3) 0.085(3) 0.036(3) 0.073(3) 0.033(3)
C3 0.189(7) 0.102(4) 0.133(5) 0.079(5) 0.116(5) 0.066(4)
C4 0.178(6) 0.076(3) 0.108(4) 0.069(4) 0.102(4) 0.044(3)
C5 0.085(3) 0.092(3) 0.082(3) 0.011(2) 0.052(2) -0.005(2)
C6 0.083(3) 0.108(4) 0.148(5) 0.012(3) 0.064(4) 0.000(4)
C7 0.076(3) 0.188(8) 0.094(4) 0.002(4) 0.012(3) 0.018(5)
C8 0.071(3) 0.145(6) 0.066(3) -0.004(3) 0.016(2) -0.032(3)

loop_
_atom_site_label
_atom_site_fract_x
_atom_site_fract_y
_atom_site_fract_z
_atom_site_U_iso_or_equiv
_atom_site_thermal_displace_type
_atom_site_calc_flag
_atom_site_refinement_flags
_atom_site_occupancy
_atom_site_disorder_group
_atom_site_type_symbol
Zr 0.36911(2) 0.34704(2) 0.22495(2) 0.04290(13) Uani d . 1 . Zr
Cl1 0.33405(8) 0.16883(8) 0.13446(6) 0.0648(2) Uani d . 1 . Cl
Cl2 0.37778(8) 0.54499(8) 0.29089(6) 0.0694(3) Uani d . 1 . Cl
Cl3 0.37036(8) 0.23894(9) 0.34475(5) 0.0679(3) Uani d . 1 . Cl
O 0.5000 0.3391(3) 0.2500 0.0582(8) Uani d S 1 . O
O1 0.3464(2) 0.4559(2) 0.11102(13) 0.0548(5) Uani d . 1 . O
O2 0.2110(2) 0.3714(3) 0.1764(2) 0.0600(6) Uani d . 1 . O
C1 0.3846(3) 0.4195(4) 0.0512(2) 0.0630(9) Uani d . 1 . C
H1A 0.3455(3) 0.3585(4) 0.0136(2) 0.150(7) Uiso calc R 1 . H
H1B 0.4469(3) 0.3867(4) 0.0793(2) 0.150(7) Uiso calc R 1 . H
C2 0.3866(4) 0.5315(5) 0.0054(3) 0.089(2) Uani d . 1 . C
H2A 0.4473(4) 0.5699(5) 0.0297(3) 0.150(7) Uiso calc R 1 . H
H2B 0.3724(4) 0.5136(5) -0.0523(3) 0.150(7) Uiso calc R 1 . H
C3 0.3144(6) 0.6105(6) 0.0131(4) 0.125(3) Uani d . 1 . C
H3A 0.3309(6) 0.6953(6) 0.0129(4) 0.150(7) Uiso calc R 1 . H
H3B 0.2547(6) 0.5965(6) -0.0324(4) 0.150(7) Uiso calc R 1 . H
C4 0.3109(5) 0.5781(5) 0.0910(3) 0.107(2) Uani d . 1 . C
H4A 0.2473(5) 0.5821(5) 0.0866(3) 0.150(7) Uiso calc R 1 . H
H4B 0.3485(5) 0.6338(5) 0.1340(3) 0.150(7) Uiso calc R 1 . H
C5 0.1605(3) 0.4046(5) 0.2271(3) 0.0804(12) Uani d . 1 . C
H5A 0.1757(3) 0.4869(5) 0.2475(3) 0.150(7) Uiso calc R 1 . H
H5B 0.1766(3) 0.3503(5) 0.2740(3) 0.150(7) Uiso calc R 1 . H
C6 0.0598(4) 0.3944(7) 0.1726(5) 0.108(2) Uani d . 1 . C
H6A 0.0327(4) 0.3242(7) 0.1876(5) 0.150(7) Uiso calc R 1 . H
H6B 0.0266(4) 0.4664(7) 0.1769(5) 0.150(7) Uiso calc R 1 . H
C7 0.0555(4) 0.3818(9) 0.0895(4) 0.126(3) Uani d . 1 . C
H7A 0.0064(4) 0.3257(9) 0.0581(4) 0.150(7) Uiso calc R 1 . H
H7B 0.0425(4) 0.4596(9) 0.0616(4) 0.150(7) Uiso calc R 1 . H
C8 0.1420(4) 0.3377(7) 0.0954(3) 0.098(2) Uani d . 1 . C
H8A 0.1576(4) 0.3729(7) 0.0522(3) 0.150(7) Uiso calc R 1 . H
H8B 0.1397(4) 0.2502(7) 0.0891(3) 0.150(7) Uiso calc R 1 . H

loop_
_atom_type_symbol
_atom_type_description
_atom_type_scat_dispersion_real
_atom_type_scat_dispersion_imag
_atom_type_scat_source
C C 0.0033 0.0016 'International Tables Vol C Tables 4.2.6.8 and 6.1.1.4'
H H 0.0000 0.0000 'International Tables Vol C Tables 4.2.6.8 and 6.1.1.4'
O O 0.0106 0.0060 'International Tables Vol C Tables 4.2.6.8 and 6.1.1.4'
Cl Cl 0.1484 0.1585 'International Tables Vol C Tables 4.2.6.8 and 6.1.1.4'
Zr Zr -2.9673 0.5597 'International Tables Vol C Tables 4.2.6.8 and 6.1.1.4'

loop_
_geom_angle_atom_site_label_1
_geom_angle_atom_site_label_2
_geom_angle_atom_site_label_3
_geom_angle_site_symmetry_3
_geom_angle
_geom_angle_publ_flag
O Zr O1 . 90.05(11) yes
O Zr O2 . 171.03(8) yes
O1 Zr O2 . 81.02(11) yes
O Zr Cl3 . 98.27(9) yes
O1 Zr Cl3 . 171.44(7) yes
O2 Zr Cl3 . 90.69(9) yes
O Zr Cl1 . 93.01(10) yes
O1 Zr Cl1 . 86.09(8) yes
O2 Zr Cl1 . 85.68(8) yes
Cl3 Zr Cl1 . 95.45(5) yes
O Zr Cl2 . 94.66(10) yes
O1 Zr Cl2 . 84.69(7) yes
O2 Zr Cl2 . 85.32(8) yes
Cl3 Zr Cl2 . 92.56(5) yes
Cl1 Zr Cl2 . 168.00(4) yes
Zr O Zr 6_656 174.8(2) yes
C4 O1 C1 . 108.0(3) ?
C4 O1 Zr . 128.6(2) ?
C1 O1 Zr . 122.4(2) ?
C8 O2 C5 . 107.1(4) ?
C8 O2 Zr . 127.2(3) ?
C5 O2 Zr . 124.9(3) ?
O1 C1 C2 . 105.6(3) ?
C3 C2 C1 . 104.9(4) ?
C4 C3 C2 . 105.4(4) ?
C3 C4 O1 . 107.7(4) ?
O2 C5 C6 . 106.4(4) ?
C7 C6 C5 . 105.5(4) ?
C8 C7 C6 . 108.0(5) ?
C7 C8 O2 . 107.4(5) ?

loop_
_geom_bond_atom_site_label_1
_geom_bond_atom_site_label_2
_geom_bond_site_symmetry_2
_geom_bond_distance
_geom_bond_publ_flag
Zr O . 1.9212(10) yes
Zr O1 . 2.243(2) yes
Zr O2 . 2.292(3) yes
Zr Cl3 . 2.4194(13) yes
Zr Cl1 . 2.4506(13) yes
Zr Cl2 . 2.4510(14) yes
O Zr 6_656 1.9212(10) ?
O1 C4 . 1.448(5) ?
O1 C1 . 1.465(4) ?
O2 C8 . 1.453(5) ?
O2 C5 . 1.459(4) ?
C1 C2 . 1.483(6) ?
C2 C3 . 1.477(7) ?
C3 C4 . 1.443(6) ?
C5 C6 . 1.487(8) ?
C6 C7 . 1.446(9) ?
C7 C8 . 1.405(9) ?
